data_2241226
loop_
_publ_author_name
'Hutchinson, Matthew G.'
'Lynch, Will E.'
'Padgett, Clifford W.'

_publ_section_title
;
 Crystal structure of 3-bromopyridine <i>N</i>-oxide
;
_journal_coeditor_code LH5792
_journal_issue 11
_journal_name_full 'Acta Crystallographica Section E'
_journal_page_first o869
_journal_paper_doi 10.1107/S205698901501909X
_journal_volume 71
_journal_year 2015
_chemical_formula_iupac 'C5 H4 Br N O'
_chemical_formula_moiety 'C5 H4 Br N O'
_chemical_formula_sum 'C5 H4 Br N O'
_chemical_formula_weight 174.00
_chemical_name_systematic
;
3-Bromopyridine <i>N</i>-oxide
;
_space_group_crystal_system monoclinic
_space_group_IT_number 14
_space_group_name_Hall '-P 2yn'
_space_group_name_H-M_alt 'P 1 21/n 1'
_symmetry_space_group_name_Hall '-P 2yn'
_symmetry_space_group_name_H-M 'P 1 21/n 1'
_atom_sites_solution_hydrogens geom
_atom_sites_solution_primary direct
_audit_creation_method
;
Olex2 1.2
(compiled 2015.01.26 svn.r3150 for OlexSys, GUI svn.r4998)
;
_cell_angle_alpha 90
_cell_angle_beta 92.906(5)
_cell_angle_gamma 90
_cell_formula_units_Z 8
_cell_length_a 7.832(5)
_cell_length_b 18.398(10)
_cell_length_c 8.298(5)
_cell_measurement_reflns_used 2269
_cell_measurement_temperature 173
_cell_measurement_theta_max 27.4
_cell_measurement_theta_min 1.6
_cell_volume 1194.1(12)
_computing_cell_refinement
;
<i>CrystalClear-SM Expert</i> (Rigaku, 2011)
;
_computing_data_collection
;
<i>CrystalClear-SM Expert</i> (Rigaku, 2011)
;
_computing_data_reduction
;
<i>CrystalClear-SM Expert</i> (Rigaku, 2011)
;
_computing_molecular_graphics
;
<i>OLEX2</i> (Dolomanov <i>et al.</i>,  2009)
;
_computing_publication_material
;
<i>OLEX2</i> (Dolomanov <i>et al.</i>,  2009)
;
_computing_structure_refinement
;
SHELXL2014 (Sheldrick, 2015b)
;
_computing_structure_solution
;
SHELXT (Sheldrick, 2015a)
;
_diffrn_ambient_temperature 173
_diffrn_detector_area_resol_mean 13.6612
_diffrn_measured_fraction_theta_full 0.999
_diffrn_measured_fraction_theta_max 0.997
_diffrn_measurement_device
;
XtaLABmini: Fixed Chi 2 circle
;
_diffrn_measurement_device_type 'Rigaku XtaLAB mini'
_diffrn_measurement_method '\w scans'
_diffrn_radiation_monochromator 'Graphite Monochromator'
_diffrn_radiation_type MoK\a
_diffrn_radiation_wavelength 0.71073
_diffrn_reflns_av_R_equivalents 0.0555
_diffrn_reflns_limit_h_max 10
_diffrn_reflns_limit_h_min -10
_diffrn_reflns_limit_k_max 23
_diffrn_reflns_limit_k_min -23
_diffrn_reflns_limit_l_max 10
_diffrn_reflns_limit_l_min -10
_diffrn_reflns_number 12561
_diffrn_reflns_theta_full 25.242
_diffrn_reflns_theta_max 27.484
_diffrn_reflns_theta_min 2.696
_diffrn_standards_number 0
_exptl_absorpt_coefficient_mu 6.774
_exptl_absorpt_correction_T_max 0.257
_exptl_absorpt_correction_T_min 0.189
_exptl_absorpt_correction_type multi-scan
_exptl_absorpt_process_details
;
(<i>REQAB</i>; Rigaku, 1998)
;
_exptl_crystal_colour Colorless
_exptl_crystal_density_diffrn 1.936
_exptl_crystal_density_method "'not measured"
_exptl_crystal_description Prism
_exptl_crystal_F_000 672
_exptl_crystal_size_max 0.3
_exptl_crystal_size_mid 0.3
_exptl_crystal_size_min 0.2
_refine_diff_density_max 0.495
_refine_diff_density_min -0.670
_refine_ls_extinction_coef 0.0059(6)
_refine_ls_extinction_expression Fc^*^=kFc[1+0.001xFc^2^\l^3^/sin(2\q)]^-1/4^
_refine_ls_extinction_method
;
SHELXL2014 (Sheldrick, 2015b)
;
_refine_ls_goodness_of_fit_ref 1.089
_refine_ls_hydrogen_treatment constr
_refine_ls_matrix_type full
_refine_ls_number_parameters 146
_refine_ls_number_reflns 2732
_refine_ls_number_restraints 0
_refine_ls_restrained_S_all 1.089
_refine_ls_R_factor_all 0.0710
_refine_ls_R_factor_gt 0.0409
_refine_ls_shift/su_max 0.000
_refine_ls_shift/su_mean 0.000
_refine_ls_structure_factor_coef Fsqd
_refine_ls_weighting_details 'w=1/[\s^2^(Fo^2^)+(0.0225P)^2^+1.1840P] where P=(Fo^2^+2Fc^2^)/3'
_refine_ls_weighting_scheme calc
_refine_ls_wR_factor_gt 0.0780
_refine_ls_wR_factor_ref 0.0920
_reflns_number_gt 1881
_reflns_number_total 2732
_reflns_threshold_expression 'I > 2\s(I)'
_cod_data_source_file lh5792sup1.cif
_cod_data_source_block I
_cod_original_cell_volume 1194.2(12)
_cod_database_code 2241226
_shelx_space_group_comment
;
The symmetry employed for this shelxl refinement is uniquely defined
by the following loop, which should always be used as a source of
symmetry information in preference to the above space-group names.
They are only intended as comments.
;
_shelx_estimated_absorpt_t_min 0.236
_shelx_estimated_absorpt_t_max 0.344

loop_
_space_group_symop_operation_xyz
'x, y, z'
'-x+1/2, y+1/2, -z+1/2'
'-x, -y, -z'
'x-1/2, -y-1/2, z-1/2'

loop_
_atom_site_type_symbol
_atom_site_label
_atom_site_fract_x
_atom_site_fract_y
_atom_site_fract_z
_atom_site_U_iso_or_equiv
_atom_site_adp_type
_atom_site_calc_flag
_atom_site_occupancy
Br Br2 0.67164(6) 0.60185(3) 0.12441(6) 0.0635(2) Uani d 1
Br Br1 0.49425(6) 0.20942(3) 0.64430(6) 0.0639(2) Uani d 1
O O2 0.3319(3) 0.40963(15) 0.4152(4) 0.0529(8) Uani d 1
N N2 0.3246(4) 0.46580(17) 0.3178(4) 0.0405(7) Uani d 1
O O1 0.8214(4) 0.41613(18) 0.3888(4) 0.0688(10) Uani d 1
N N1 0.8315(4) 0.36058(18) 0.4861(4) 0.0458(8) Uani d 1
C C6 0.4715(5) 0.4993(2) 0.2786(4) 0.0399(9) Uani d 1
H H6 0.5765 0.4832 0.3222 0.048 Uiso calc 1
C C2 0.6948(5) 0.2634(2) 0.6143(4) 0.0423(9) Uani d 1
C C1 0.6861(5) 0.3230(2) 0.5159(5) 0.0439(9) Uani d 1
H H1 0.5814 0.3380 0.4694 0.053 Uiso calc 1
C C7 0.4632(5) 0.5572(2) 0.1741(5) 0.0419(9) Uani d 1
C C3 0.8487(6) 0.2403(2) 0.6878(5) 0.0494(10) Uani d 1
H H3 0.8548 0.1997 0.7547 0.059 Uiso calc 1
C C10 0.1717(5) 0.4901(2) 0.2572(5) 0.0473(10) Uani d 1
H H10 0.0713 0.4681 0.2873 0.057 Uiso calc 1
C C5 0.9832(5) 0.3399(2) 0.5567(5) 0.0500(10) Uani d 1
H H5 1.0818 0.3659 0.5372 0.060 Uiso calc 1
C C4 0.9919(5) 0.2807(2) 0.6567(5) 0.0519(11) Uani d 1
H H4 1.0970 0.2673 0.7049 0.062 Uiso calc 1
C C8 0.3107(5) 0.5830(2) 0.1079(5) 0.0525(11) Uani d 1
H H8 0.3062 0.6223 0.0375 0.063 Uiso calc 1
C C9 0.1645(5) 0.5475(3) 0.1510(5) 0.0571(12) Uani d 1
H H9 0.0589 0.5628 0.1073 0.069 Uiso calc 1

loop_
_atom_site_aniso_label
_atom_site_aniso_U_11
_atom_site_aniso_U_22
_atom_site_aniso_U_33
_atom_site_aniso_U_12
_atom_site_aniso_U_13
_atom_site_aniso_U_23
Br2 0.0504(3) 0.0630(3) 0.0777(4) -0.0142(2) 0.0089(2) 0.0102(2)
Br1 0.0534(3) 0.0706(4) 0.0674(3) -0.0198(2) 0.0011(2) 0.0044(2)
O2 0.0458(17) 0.0450(17) 0.0679(19) -0.0009(13) 0.0033(15) 0.0144(14)
N2 0.0385(19) 0.0358(18) 0.0471(18) 0.0008(14) 0.0014(15) 0.0007(14)
O1 0.0456(19) 0.072(2) 0.089(2) 0.0061(15) 0.0075(17) 0.0410(18)
N1 0.0341(18) 0.049(2) 0.055(2) 0.0025(15) 0.0058(16) 0.0087(17)
C6 0.030(2) 0.044(2) 0.046(2) -0.0008(16) -0.0014(17) -0.0017(17)
C2 0.039(2) 0.047(2) 0.041(2) -0.0045(18) 0.0027(18) -0.0059(18)
C1 0.034(2) 0.052(3) 0.046(2) 0.0011(18) -0.0014(17) -0.0006(19)
C7 0.039(2) 0.040(2) 0.047(2) -0.0015(17) 0.0039(18) -0.0035(18)
C3 0.053(3) 0.046(2) 0.048(2) -0.002(2) -0.009(2) 0.0049(19)
C10 0.028(2) 0.054(3) 0.060(3) 0.0035(18) 0.0047(19) 0.001(2)
C5 0.030(2) 0.061(3) 0.059(3) 0.0003(19) 0.0000(19) 0.006(2)
C4 0.041(2) 0.055(3) 0.058(3) 0.006(2) -0.008(2) 0.001(2)
C8 0.046(3) 0.052(3) 0.059(3) 0.010(2) 0.003(2) 0.018(2)
C9 0.039(2) 0.064(3) 0.067(3) 0.014(2) -0.006(2) 0.004(2)

loop_
_atom_type_symbol
_atom_type_description
_atom_type_scat_dispersion_real
_atom_type_scat_dispersion_imag
_atom_type_scat_source
C C 0.0033 0.0016 'International Tables Vol C Tables 4.2.6.8 and 6.1.1.4'
H H 0.0000 0.0000 'International Tables Vol C Tables 4.2.6.8 and 6.1.1.4'
N N 0.0061 0.0033 'International Tables Vol C Tables 4.2.6.8 and 6.1.1.4'
O O 0.0106 0.0060 'International Tables Vol C Tables 4.2.6.8 and 6.1.1.4'
Br Br -0.2901 2.4595 'International Tables Vol C Tables 4.2.6.8 and 6.1.1.4'

loop_
_geom_angle_atom_site_label_1
_geom_angle_atom_site_label_2
_geom_angle_atom_site_label_3
_geom_angle
O2 N2 C6 119.6(3)
O2 N2 C10 120.0(3)
C10 N2 C6 120.4(3)
O1 N1 C1 119.0(3)
O1 N1 C5 120.9(3)
C5 N1 C1 120.1(3)
N2 C6 H6 120.4
N2 C6 C7 119.2(3)
C7 C6 H6 120.4
C1 C2 Br1 119.0(3)
C1 C2 C3 121.5(4)
C3 C2 Br1 119.4(3)
N1 C1 C2 119.9(4)
N1 C1 H1 120.1
C2 C1 H1 120.1
C6 C7 Br2 117.4(3)
C6 C7 C8 122.3(4)
C8 C7 Br2 120.3(3)
C2 C3 H3 121.7
C4 C3 C2 116.7(4)
C4 C3 H3 121.7
N2 C10 H10 120.0
N2 C10 C9 120.0(4)
C9 C10 H10 120.0
N1 C5 H5 119.9
N1 C5 C4 120.2(4)
C4 C5 H5 119.9
C3 C4 H4 119.2
C5 C4 C3 121.7(4)
C5 C4 H4 119.2
C7 C8 H8 121.7
C7 C8 C9 116.7(4)
C9 C8 H8 121.7
C10 C9 C8 121.4(4)
C10 C9 H9 119.3
C8 C9 H9 119.3

loop_
_geom_bond_atom_site_label_1
_geom_bond_atom_site_label_2
_geom_bond_distance
Br2 C7 1.892(4)
Br1 C2 1.885(4)
O2 N2 1.312(4)
N2 C6 1.359(5)
N2 C10 1.351(5)
O1 N1 1.302(4)
N1 C1 1.365(5)
N1 C5 1.352(5)
C6 H6 0.9300
C6 C7 1.373(5)
C2 C1 1.367(5)
C2 C3 1.390(5)
C1 H1 0.9300
C7 C8 1.373(5)
C3 H3 0.9300
C3 C4 1.381(6)
C10 H10 0.9300
C10 C9 1.374(6)
C5 H5 0.9300
C5 C4 1.369(6)
C4 H4 0.9300
C8 H8 0.9300
C8 C9 1.380(6)
C9 H9 0.9300

loop_
_geom_torsion_atom_site_label_1
_geom_torsion_atom_site_label_2
_geom_torsion_atom_site_label_3
_geom_torsion_atom_site_label_4
_geom_torsion
Br2 C7 C8 C9 -179.7(3)
Br1 C2 C1 N1 -176.6(3)
Br1 C2 C3 C4 177.8(3)
O2 N2 C6 C7 178.8(3)
O2 N2 C10 C9 -177.9(4)
N2 C6 C7 Br2 179.8(3)
N2 C6 C7 C8 0.4(6)
N2 C10 C9 C8 -2.1(7)
O1 N1 C1 C2 178.3(4)
O1 N1 C5 C4 -179.0(4)
N1 C5 C4 C3 0.4(7)
C6 N2 C10 C9 2.2(6)
C6 C7 C8 C9 -0.3(6)
C2 C3 C4 C5 -0.8(6)
C1 N1 C5 C4 0.8(6)
C1 C2 C3 C4 0.1(6)
C7 C8 C9 C10 1.1(7)
C3 C2 C1 N1 1.1(6)
C10 N2 C6 C7 -1.4(5)
C5 N1 C1 C2 -1.6(6)

_cod_database_fobs_code 2241226
